data_2228310
loop_
_publ_author_name
'Yi, Xiu-Chun'
'Yan, Li'
'Gao, En-Qing'

_publ_section_title
;
 Poly[[diaqua(\m~2~-5,5-dioxodibenzo[<i>b</i>,<i>d</i>]thiophene-3,7-dicarboxylato)(\m~2~-ethylene
 glycol)manganese(II)] dimethylacetamide solvate]
;
_journal_coeditor_code FK2028
_journal_issue 12
_journal_name_full 'Acta Crystallographica Section E'
_journal_page_first m1554
_journal_paper_doi 10.1107/S1600536810045411
_journal_volume 66
_journal_year 2010
_chemical_formula_iupac '[Mn (C14 H6 O6 S) (C2 H6 O2) (H2 O)2], C4 H9 N O'
_chemical_formula_moiety 'C16 H16 Mn O10 S, C4 H9 N O'
_chemical_formula_sum 'C20 H25 Mn N O11 S'
_chemical_formula_weight 542.41
_chemical_name_systematic
;
Poly[[diaqua(\m~2~-5,5-dioxodibenzo[<i>b</i>,<i>d</i>]thiophene-
3,7-dicarboxylato)(\m~2~-ethylene glycol)manganese(II)] dimethylacetamide
solvate]
;
_space_group_IT_number 14
_symmetry_cell_setting monoclinic
_symmetry_space_group_name_Hall '-P 2ybc'
_symmetry_space_group_name_H-M 'P 1 21/c 1'
_atom_sites_solution_hydrogens mixed
_atom_sites_solution_primary direct
_atom_sites_solution_secondary difmap
_audit_creation_method SHELXL-97
_cell_angle_alpha 90.00
_cell_angle_beta 100.5440(10)
_cell_angle_gamma 90.00
_cell_formula_units_Z 4
_cell_length_a 7.0564(3)
_cell_length_b 11.8142(4)
_cell_length_c 28.0008(10)
_cell_measurement_reflns_used 9208
_cell_measurement_temperature 296(2)
_cell_measurement_theta_max 26
_cell_measurement_theta_min 2.28
_cell_volume 2294.89(15)
_computing_cell_refinement 'SAINT (Bruker, 2007)'
_computing_data_collection 'APEX2 (Bruker, 2007)'
_computing_data_reduction 'SAINT (Bruker, 2007)'
_computing_molecular_graphics 'SHELXTL  (Sheldrick, 2008)'
_computing_publication_material 'SHELXTL  (Sheldrick, 2008)'
_computing_structure_refinement 'SHELXL97 (Sheldrick, 2008)'
_computing_structure_solution 'SHELXS97 (Sheldrick, 2008)'
_diffrn_ambient_temperature 296(2)
_diffrn_measured_fraction_theta_full 0.989
_diffrn_measured_fraction_theta_max 0.989
_diffrn_measurement_device_type 'Bruker APEXII CCD area-detector'
_diffrn_measurement_method '\f and \w'
_diffrn_radiation_monochromator graphite
_diffrn_radiation_source 'fine-focus sealed tube'
_diffrn_radiation_type MoK\a
_diffrn_radiation_wavelength 0.71073
_diffrn_reflns_av_R_equivalents 0.0247
_diffrn_reflns_av_sigmaI/netI 0.0176
_diffrn_reflns_limit_h_max 7
_diffrn_reflns_limit_h_min -9
_diffrn_reflns_limit_k_max 14
_diffrn_reflns_limit_k_min -15
_diffrn_reflns_limit_l_max 36
_diffrn_reflns_limit_l_min -37
_diffrn_reflns_number 30673
_diffrn_reflns_theta_full 28.41
_diffrn_reflns_theta_max 28.41
_diffrn_reflns_theta_min 1.48
_exptl_absorpt_coefficient_mu 0.728
_exptl_absorpt_correction_T_max 0.9308
_exptl_absorpt_correction_T_min 0.8113
_exptl_absorpt_correction_type multi-scan
_exptl_absorpt_process_details '(SADABS; Bruker, 2008)'
_exptl_crystal_colour colourless
_exptl_crystal_density_diffrn 1.570
_exptl_crystal_density_method 'not measured'
_exptl_crystal_description columnar
_exptl_crystal_F_000 1124
_exptl_crystal_size_max 0.30
_exptl_crystal_size_mid 0.20
_exptl_crystal_size_min 0.10
_refine_diff_density_max 0.321
_refine_diff_density_min -0.359
_refine_ls_extinction_coef 0.0011(3)
_refine_ls_extinction_expression Fc^*^=kFc[1+0.001xFc^2^\l^3^/sin(2\q)]^-1/4^
_refine_ls_extinction_method 'SHELXL97 (Sheldrick, 2008)'
_refine_ls_goodness_of_fit_ref 1.065
_refine_ls_hydrogen_treatment mixed
_refine_ls_matrix_type full
_refine_ls_number_parameters 335
_refine_ls_number_reflns 5716
_refine_ls_number_restraints 4
_refine_ls_restrained_S_all 1.066
_refine_ls_R_factor_all 0.0335
_refine_ls_R_factor_gt 0.0301
_refine_ls_shift/su_max 0.001
_refine_ls_shift/su_mean 0.000
_refine_ls_structure_factor_coef Fsqd
_refine_ls_weighting_details 'calc w=1/[\s^2^(Fo^2^)+(0.0425P)^2^+1.0021P] where P=(Fo^2^+2Fc^2^)/3'
_refine_ls_weighting_scheme calc
_refine_ls_wR_factor_gt 0.0802
_refine_ls_wR_factor_ref 0.0828
_reflns_number_gt 5221
_reflns_number_total 5716
_reflns_threshold_expression I>2sigma(I)
_cod_data_source_file fk2028.cif
_cod_data_source_block I
_cod_depositor_comments
;
The following automatic conversions were performed:

'_atom_sites_solution_hydrogens' value 'geom and difmap' was changed
to 'mixed'.

Automatic conversion script
Id: cif_fix_values 6452 2018-10-05 10:23:21Z andrius 
;
_cod_original_sg_symbol_H-M 'P 21/c'
_cod_database_code 2228310
_cod_database_fobs_code 2228310

loop_
_symmetry_equiv_pos_as_xyz
'x, y, z'
'-x, y+1/2, -z+1/2'
'-x, -y, -z'
'x, -y-1/2, z-1/2'

loop_
_atom_site_type_symbol
_atom_site_label
_atom_site_fract_x
_atom_site_fract_y
_atom_site_fract_z
_atom_site_U_iso_or_equiv
_atom_site_adp_type
_atom_site_calc_flag
_atom_site_refinement_flags
_atom_site_occupancy
_atom_site_disorder_assembly
_atom_site_disorder_group
Mn Mn1 0.22688(3) 0.673463(17) 0.267191(7) 0.02227(7) Uani d . 1 . .
C C1 0.43784(19) 0.86846(12) 0.33374(5) 0.0236(3) Uani d . 1 . .
C C2 0.53981(19) 0.90349(12) 0.38359(5) 0.0225(3) Uani d . 1 . .
C C3 0.5765(2) 1.01741(12) 0.39461(5) 0.0249(3) Uani d . 1 . .
H H3A 0.5433 1.0713 0.3703 0.030 Uiso calc R 1 . .
C C4 0.5922(2) 0.82195(11) 0.41959(5) 0.0247(3) Uani d . 1 . .
H H4A 0.5704 0.7454 0.4130 0.030 Uiso calc R 1 . .
C C5 0.6613(2) 1.05261(12) 0.44092(5) 0.0247(3) Uani d . 1 . .
H H5A 0.6842 1.1290 0.4476 0.030 Uiso calc R 1 . .
C C6 0.67736(19) 0.85829(12) 0.46533(5) 0.0229(3) Uani d . 1 . .
C C7 0.71153(19) 0.97220(11) 0.47712(5) 0.0216(2) Uani d . 1 . .
C C8 0.79778(19) 0.98999(11) 0.52870(5) 0.0213(2) Uani d . 1 . .
C C9 0.8502(2) 1.09104(11) 0.55269(5) 0.0244(3) Uani d . 1 . .
H H9A 0.8314 1.1596 0.5362 0.029 Uiso calc R 1 . .
C C10 0.8262(2) 0.88924(11) 0.55495(5) 0.0229(3) Uani d . 1 . .
C C11 0.9316(2) 1.08823(12) 0.60187(5) 0.0242(3) Uani d . 1 . .
H H11A 0.9687 1.1557 0.6180 0.029 Uiso calc R 1 . .
C C12 0.90422(19) 0.88466(12) 0.60378(5) 0.0235(3) Uani d . 1 . .
H H12A 0.9199 0.8161 0.6203 0.028 Uiso calc R 1 . .
C C13 0.95877(18) 0.98663(11) 0.62747(5) 0.0215(3) Uani d . 1 . .
C C14 1.05227(19) 0.98394(12) 0.68052(5) 0.0224(3) Uani d . 1 . .
O O1 0.39522(15) 0.76549(9) 0.32753(4) 0.0290(2) Uani d . 1 . .
O O2 0.39864(18) 0.94438(10) 0.30224(4) 0.0366(3) Uani d . 1 . .
O O3 1.05942(16) 0.88879(9) 0.70073(4) 0.0316(2) Uani d . 1 . .
O O4 1.11941(17) 1.07339(9) 0.70058(4) 0.0339(2) Uani d . 1 . .
O O5 0.5980(2) 0.71159(11) 0.53019(4) 0.0437(3) Uani d . 1 . .
O O6 0.92266(19) 0.70701(10) 0.51083(4) 0.0411(3) Uani d . 1 . .
S S1 0.75616(5) 0.77206(3) 0.516692(12) 0.02602(9) Uani d . 1 . .
C C15 -0.2116(2) 0.65002(14) 0.28938(6) 0.0334(3) Uani d . 1 . .
H H15A -0.2780 0.6571 0.3167 0.040 Uiso calc R 1 . .
H H15B -0.1888 0.5702 0.2847 0.040 Uiso calc R 1 . .
C C16 -0.3383(2) 0.69648(15) 0.24442(6) 0.0334(3) Uani d . 1 . .
H H16A -0.3629 0.7761 0.2490 0.040 Uiso calc R 1 . .
H H16B -0.2730 0.6894 0.2169 0.040 Uiso calc R 1 . .
O O7 -0.03049(15) 0.70750(10) 0.30054(4) 0.0312(2) Uani d . 1 . .
H H7 -0.052(3) 0.777(2) 0.3005(8) 0.048(6) Uiso d . 1 . .
O O8 -0.51664(16) 0.63629(11) 0.23467(5) 0.0381(3) Uani d D 1 . .
H H8 -0.495(3) 0.5748(15) 0.2233(8) 0.052(6) Uiso d D 1 . .
O O9 0.1821(2) 0.83273(10) 0.23213(5) 0.0471(3) Uani d D 1 . .
H H9C 0.135(3) 0.854(2) 0.2043(6) 0.056(7) Uiso d D 1 . .
H H9B 0.246(3) 0.8828(18) 0.2484(7) 0.057(7) Uiso d D 1 . .
O O10 0.24423(19) 0.49977(10) 0.29494(5) 0.0352(3) Uani d . 1 . .
H H10C 0.182(3) 0.474(2) 0.3150(9) 0.057(7) Uiso d . 1 . .
H H10B 0.210(4) 0.463(2) 0.2701(10) 0.072(9) Uiso d . 1 . .
C C17 -0.0751(4) 1.0498(2) 0.08416(8) 0.0639(6) Uani d . 1 . .
H H17A -0.1888 1.0591 0.0981 0.096 Uiso calc R 1 . .
H H17B -0.1115 1.0281 0.0507 0.096 Uiso calc R 1 . .
H H17C -0.0053 1.1199 0.0863 0.096 Uiso calc R 1 . .
C C18 0.0504(3) 0.95932(15) 0.11144(6) 0.0391(4) Uani d . 1 . .
C C19 0.3395(3) 0.8464(2) 0.12584(8) 0.0578(5) Uani d . 1 . .
H H19A 0.2600 0.7865 0.1344 0.087 Uiso calc R 1 . .
H H19B 0.4142 0.8782 0.1548 0.087 Uiso calc R 1 . .
H H19C 0.4244 0.8168 0.1057 0.087 Uiso calc R 1 . .
C C20 0.2899(5) 0.9857(2) 0.05873(11) 0.0830(9) Uani d . 1 . .
H H20A 0.2025 1.0437 0.0443 0.125 Uiso calc R 1 . .
H H20B 0.3005 0.9288 0.0349 0.125 Uiso calc R 1 . .
H H20C 0.4144 1.0184 0.0703 0.125 Uiso calc R 1 . .
O O11 -0.0072(2) 0.90934(12) 0.14522(4) 0.0461(3) Uani d . 1 . .
N N1 0.2175(2) 0.93427(13) 0.09933(6) 0.0440(3) Uani d . 1 . .

loop_
_atom_site_aniso_label
_atom_site_aniso_U_11
_atom_site_aniso_U_22
_atom_site_aniso_U_33
_atom_site_aniso_U_12
_atom_site_aniso_U_13
_atom_site_aniso_U_23
Mn1 0.02329(11) 0.02213(11) 0.01900(11) -0.00047(7) -0.00245(8) -0.00162(7)
C1 0.0221(6) 0.0278(7) 0.0191(6) -0.0016(5) -0.0007(5) -0.0006(5)
C2 0.0211(6) 0.0267(6) 0.0184(6) -0.0021(5) 0.0002(5) -0.0018(5)
C3 0.0283(7) 0.0253(7) 0.0193(6) -0.0009(5) -0.0004(5) 0.0015(5)
C4 0.0268(7) 0.0227(6) 0.0228(6) -0.0024(5) -0.0006(5) -0.0026(5)
C5 0.0302(7) 0.0217(6) 0.0207(6) -0.0010(5) 0.0009(5) -0.0008(5)
C6 0.0244(6) 0.0235(6) 0.0190(6) 0.0005(5) -0.0006(5) 0.0014(5)
C7 0.0212(6) 0.0247(6) 0.0177(6) -0.0004(5) 0.0005(5) -0.0012(5)
C8 0.0216(6) 0.0236(6) 0.0178(6) 0.0000(5) 0.0013(5) -0.0002(5)
C9 0.0301(7) 0.0212(6) 0.0204(6) 0.0001(5) 0.0010(5) 0.0014(5)
C10 0.0255(6) 0.0211(6) 0.0206(6) -0.0014(5) 0.0006(5) -0.0020(5)
C11 0.0276(6) 0.0225(6) 0.0209(6) -0.0011(5) 0.0004(5) -0.0026(5)
C12 0.0257(6) 0.0231(6) 0.0203(6) 0.0011(5) 0.0003(5) 0.0020(5)
C13 0.0203(6) 0.0255(6) 0.0176(6) 0.0015(5) 0.0002(5) -0.0005(5)
C14 0.0213(6) 0.0256(6) 0.0187(6) 0.0031(5) -0.0004(5) -0.0007(5)
O1 0.0348(5) 0.0260(5) 0.0221(5) -0.0033(4) -0.0054(4) -0.0028(4)
O2 0.0494(7) 0.0311(6) 0.0234(5) -0.0091(5) -0.0092(5) 0.0045(4)
O3 0.0397(6) 0.0270(5) 0.0222(5) -0.0004(4) -0.0094(4) 0.0035(4)
O4 0.0472(6) 0.0264(5) 0.0234(5) -0.0010(5) -0.0062(4) -0.0033(4)
O5 0.0572(8) 0.0372(6) 0.0347(6) -0.0207(6) 0.0036(5) 0.0026(5)
O6 0.0543(7) 0.0313(6) 0.0340(6) 0.0154(5) -0.0022(5) -0.0037(5)
S1 0.03603(19) 0.01997(16) 0.01953(16) -0.00206(13) -0.00157(13) -0.00020(11)
C15 0.0273(7) 0.0319(7) 0.0406(8) -0.0013(6) 0.0048(6) 0.0038(6)
C16 0.0256(7) 0.0369(8) 0.0372(8) -0.0023(6) 0.0044(6) -0.0012(6)
O7 0.0269(5) 0.0278(5) 0.0375(6) 0.0006(4) 0.0022(4) -0.0058(4)
O8 0.0257(5) 0.0373(6) 0.0516(7) -0.0023(5) 0.0076(5) -0.0186(5)
O9 0.0779(10) 0.0270(6) 0.0266(6) -0.0056(6) -0.0164(6) 0.0035(5)
O10 0.0474(7) 0.0284(6) 0.0280(6) -0.0012(5) 0.0018(5) 0.0029(5)
C17 0.0792(16) 0.0631(14) 0.0481(12) 0.0237(12) 0.0083(11) 0.0178(10)
C18 0.0535(10) 0.0349(8) 0.0253(7) 0.0019(7) -0.0021(7) -0.0032(6)
C19 0.0607(13) 0.0621(13) 0.0526(12) 0.0184(11) 0.0155(10) 0.0050(10)
C20 0.103(2) 0.0651(16) 0.095(2) 0.0174(15) 0.0574(18) 0.0312(15)
O11 0.0525(8) 0.0550(8) 0.0298(6) 0.0113(6) 0.0049(5) 0.0074(5)
N1 0.0569(10) 0.0382(8) 0.0377(8) 0.0020(7) 0.0109(7) -0.0011(6)

loop_
_atom_type_symbol
_atom_type_description
_atom_type_scat_dispersion_real
_atom_type_scat_dispersion_imag
_atom_type_scat_source
C C 0.0033 0.0016 'International Tables Vol C Tables 4.2.6.8 and 6.1.1.4'
H H 0.0000 0.0000 'International Tables Vol C Tables 4.2.6.8 and 6.1.1.4'
N N 0.0061 0.0033 'International Tables Vol C Tables 4.2.6.8 and 6.1.1.4'
O O 0.0106 0.0060 'International Tables Vol C Tables 4.2.6.8 and 6.1.1.4'
S S 0.1246 0.1234 'International Tables Vol C Tables 4.2.6.8 and 6.1.1.4'
Mn Mn 0.3368 0.7283 'International Tables Vol C Tables 4.2.6.8 and 6.1.1.4'

loop_
_geom_angle_atom_site_label_1
_geom_angle_atom_site_label_2
_geom_angle_atom_site_label_3
_geom_angle_site_symmetry_1
_geom_angle_site_symmetry_3
_geom_angle
_geom_angle_publ_flag
O9 Mn1 O3 . 4_475 83.73(4) ?
O9 Mn1 O1 . . 85.98(4) ?
O3 Mn1 O1 4_475 . 169.61(4) ?
O9 Mn1 O10 . . 172.07(5) ?
O3 Mn1 O10 4_475 . 88.43(4) ?
O1 Mn1 O10 . . 101.89(4) ?
O9 Mn1 O8 . 1_655 92.82(6) ?
O3 Mn1 O8 4_475 1_655 86.40(4) ?
O1 Mn1 O8 . 1_655 92.72(4) ?
O10 Mn1 O8 . 1_655 87.89(5) ?
O9 Mn1 O7 . . 88.29(6) ?
O3 Mn1 O7 4_475 . 93.65(4) ?
O1 Mn1 O7 . . 87.44(4) ?
O10 Mn1 O7 . . 91.00(5) ?
O8 Mn1 O7 1_655 . 178.89(5) ?
O2 C1 O1 . . 125.37(12) ?
O2 C1 C2 . . 117.52(12) ?
O1 C1 C2 . . 117.09(12) ?
C3 C2 C4 . . 119.54(12) ?
C3 C2 C1 . . 120.53(12) ?
C4 C2 C1 . . 119.90(12) ?
C5 C3 C2 . . 121.77(13) ?
C5 C3 H3A . . 119.1 ?
C2 C3 H3A . . 119.1 ?
C6 C4 C2 . . 117.96(12) ?
C6 C4 H4A . . 121.0 ?
C2 C4 H4A . . 121.0 ?
C7 C5 C3 . . 119.08(13) ?
C7 C5 H5A . . 120.5 ?
C3 C5 H5A . . 120.5 ?
C4 C6 C7 . . 123.13(12) ?
C4 C6 S1 . . 126.50(11) ?
C7 C6 S1 . . 110.38(10) ?
C5 C7 C6 . . 118.52(12) ?
C5 C7 C8 . . 128.45(12) ?
C6 C7 C8 . . 113.03(12) ?
C9 C8 C10 . . 118.68(12) ?
C9 C8 C7 . . 128.49(12) ?
C10 C8 C7 . . 112.83(12) ?
C8 C9 C11 . . 118.95(12) ?
C8 C9 H9A . . 120.5 ?
C11 C9 H9A . . 120.5 ?
C12 C10 C8 . . 123.32(12) ?
C12 C10 S1 . . 126.02(11) ?
C8 C10 S1 . . 110.64(10) ?
C9 C11 C13 . . 121.50(12) ?
C9 C11 H11A . . 119.2 ?
C13 C11 H11A . . 119.2 ?
C10 C12 C13 . . 117.59(12) ?
C10 C12 H12A . . 121.2 ?
C13 C12 H12A . . 121.2 ?
C11 C13 C12 . . 119.96(12) ?
C11 C13 C14 . . 121.20(12) ?
C12 C13 C14 . . 118.82(12) ?
O4 C14 O3 . . 125.06(12) ?
O4 C14 C13 . . 119.06(12) ?
O3 C14 C13 . . 115.87(12) ?
C1 O1 Mn1 . . 132.45(9) ?
C14 O3 Mn1 . 4_676 131.98(9) ?
O5 S1 O6 . . 117.10(8) ?
O5 S1 C10 . . 112.10(7) ?
O6 S1 C10 . . 110.15(7) ?
O5 S1 C6 . . 110.96(7) ?
O6 S1 C6 . . 110.93(7) ?
C10 S1 C6 . . 93.06(6) ?
O7 C15 C16 . . 112.28(13) ?
O7 C15 H15A . . 109.1 ?
C16 C15 H15A . . 109.1 ?
O7 C15 H15B . . 109.1 ?
C16 C15 H15B . . 109.1 ?
H15A C15 H15B . . 107.9 ?
O8 C16 C15 . . 110.22(14) ?
O8 C16 H16A . . 109.6 ?
C15 C16 H16A . . 109.6 ?
O8 C16 H16B . . 109.6 ?
C15 C16 H16B . . 109.6 ?
H16A C16 H16B . . 108.1 ?
C15 O7 Mn1 . . 125.99(10) ?
C15 O7 H7 . . 108.4(15) ?
Mn1 O7 H7 . . 109.7(16) ?
C16 O8 Mn1 . 1_455 125.51(10) ?
C16 O8 H8 . . 107.4(16) ?
Mn1 O8 H8 1_455 . 123.9(16) ?
Mn1 O9 H9C . . 134.6(16) ?
Mn1 O9 H9B . . 111.1(16) ?
H9C O9 H9B . . 113(2) ?
Mn1 O10 H10C . . 125.2(17) ?
Mn1 O10 H10B . . 102(2) ?
H10C O10 H10B . . 106(2) ?
C18 C17 H17A . . 109.5 ?
C18 C17 H17B . . 109.5 ?
H17A C17 H17B . . 109.5 ?
C18 C17 H17C . . 109.5 ?
H17A C17 H17C . . 109.5 ?
H17B C17 H17C . . 109.5 ?
O11 C18 N1 . . 121.38(16) ?
O11 C18 C17 . . 118.61(18) ?
N1 C18 C17 . . 120.01(18) ?
N1 C19 H19A . . 109.5 ?
N1 C19 H19B . . 109.5 ?
H19A C19 H19B . . 109.5 ?
N1 C19 H19C . . 109.5 ?
H19A C19 H19C . . 109.5 ?
H19B C19 H19C . . 109.5 ?
N1 C20 H20A . . 109.5 ?
N1 C20 H20B . . 109.5 ?
H20A C20 H20B . . 109.5 ?
N1 C20 H20C . . 109.5 ?
H20A C20 H20C . . 109.5 ?
H20B C20 H20C . . 109.5 ?
C18 N1 C19 . . 120.01(16) ?
C18 N1 C20 . . 124.28(18) ?
C19 N1 C20 . . 115.66(19) ?

loop_
_geom_bond_atom_site_label_1
_geom_bond_atom_site_label_2
_geom_bond_site_symmetry_2
_geom_bond_distance
_geom_bond_publ_flag
Mn1 O9 . 2.1191(12) y
Mn1 O3 4_475 2.1437(10) y
Mn1 O1 . 2.1710(10) y
Mn1 O10 . 2.1897(12) y
Mn1 O8 1_655 2.2138(12) y
Mn1 O7 . 2.2253(11) y
C1 O2 . 1.2529(17) ?
C1 O1 . 1.2576(18) ?
C1 C2 . 1.5066(18) ?
C2 C3 . 1.3943(19) ?
C2 C4 . 1.3945(19) ?
C3 C5 . 1.3889(19) ?
C3 H3A . 0.9300 ?
C4 C6 . 1.3799(18) ?
C4 H4A . 0.9300 ?
C5 C7 . 1.3871(18) ?
C5 H5A . 0.9300 ?
C6 C7 . 1.3961(19) ?
C6 S1 . 1.7671(14) ?
C7 C8 . 1.4762(17) ?
C8 C9 . 1.3864(18) ?
C8 C10 . 1.3941(18) ?
C9 C11 . 1.3919(18) ?
C9 H9A . 0.9300 ?
C10 C12 . 1.3784(18) ?
C10 S1 . 1.7648(13) ?
C11 C13 . 1.3932(19) ?
C11 H11A . 0.9300 ?
C12 C13 . 1.3950(19) ?
C12 H12A . 0.9300 ?
C13 C14 . 1.5114(17) ?
C14 O4 . 1.2488(17) ?
C14 O3 . 1.2553(17) ?
O3 Mn1 4_676 2.1437(10) ?
O5 S1 . 1.4329(13) ?
O6 S1 . 1.4382(13) ?
C15 O7 . 1.4303(18) ?
C15 C16 . 1.508(2) ?
C15 H15A . 0.9700 ?
C15 H15B . 0.9700 ?
C16 O8 . 1.4275(19) ?
C16 H16A . 0.9700 ?
C16 H16B . 0.9700 ?
O7 H7 . 0.84(2) ?
O8 Mn1 1_455 2.2138(11) ?
O8 H8 . 0.818(16) ?
O9 H9C . 0.827(15) ?
O9 H9B . 0.827(15) ?
O10 H10C . 0.83(3) ?
O10 H10B . 0.82(3) ?
C17 C18 . 1.504(3) ?
C17 H17A . 0.9600 ?
C17 H17B . 0.9600 ?
C17 H17C . 0.9600 ?
C18 O11 . 1.245(2) ?
C18 N1 . 1.318(2) ?
C19 N1 . 1.461(3) ?
C19 H19A . 0.9600 ?
C19 H19B . 0.9600 ?
C19 H19C . 0.9600 ?
C20 N1 . 1.462(3) ?
C20 H20A . 0.9600 ?
C20 H20B . 0.9600 ?
C20 H20C . 0.9600 ?

loop_
_geom_hbond_atom_site_label_D
_geom_hbond_atom_site_label_H
_geom_hbond_atom_site_label_A
_geom_hbond_site_symmetry_A
_geom_hbond_distance_DH
_geom_hbond_distance_HA
_geom_hbond_distance_DA
_geom_hbond_angle_DHA
O7 H7 O4 3_676 0.84(2) 1.83(2) 2.6623(16) 175(2)
O8 H8 O2 2_545 0.818(16) 1.879(16) 2.6865(16) 169(2)
O9 H9C O11 . 0.827(15) 1.889(16) 2.7086(17) 171(2)
O9 H9B O2 . 0.827(15) 1.837(16) 2.6135(16) 156(2)
O10 H10C O11 2_545 0.83(3) 1.96(3) 2.7877(19) 172(2)
O10 H10B O4 4_475 0.82(3) 1.98(3) 2.7663(16) 161(3)
